data_1567509
loop_
_publ_author_name
'Yu. Gitlina, Anastasia'
'Fadaei-Tirani, Farzaneh'
'Ruggi, Albert'
'Plaice, Carolina'
'Severin, Kay'

_publ_section_title
;
 Acid-base-induced fac \\rightarrow mer isomerization of luminescent
 iridium(iii) complexes
;
_journal_name_full 'Chemical Science'
_journal_paper_doi 10.1039/D2SC02808E
_journal_year 2022
_chemical_formula_moiety 'C34 H22 F4 Ir N3'
_chemical_formula_sum 'C34 H22 F4 Ir N3'
_chemical_formula_weight 740.74
_space_group_crystal_system monoclinic
_space_group_IT_number 15
_space_group_name_Hall '-C 2yc'
_space_group_name_H-M_alt 'C 1 2/c 1'
_atom_sites_solution_hydrogens geom
_atom_sites_solution_primary dual
_atom_sites_solution_secondary difmap
_audit_creation_date 2021-11-17
_audit_creation_method
;
Olex2 1.5
(compiled 2021.10.07 svn.r9718050b for OlexSys, GUI svn.r6410)
;
_audit_update_record
;
2021-11-17 deposited with the CCDC.	2022-07-22 downloaded from the CCDC.
;
_cell_angle_alpha 90
_cell_angle_beta 98.8980(14)
_cell_angle_gamma 90
_cell_formula_units_Z 8
_cell_length_a 33.9701(5)
_cell_length_b 8.77822(19)
_cell_length_c 18.0310(3)
_cell_measurement_reflns_used 20871
_cell_measurement_temperature 140.00(10)
_cell_measurement_theta_max 75.2040
_cell_measurement_theta_min 2.6010
_cell_volume 5312.08(17)
_computing_cell_refinement 'CrysAlisPro 1.171.41.120a (Rigaku OD, 2021)'
_computing_data_collection 'CrysAlisPro 1.171.41.120a (Rigaku OD, 2021)'
_computing_data_reduction 'CrysAlisPro 1.171.41.120a (Rigaku OD, 2021)'
_computing_molecular_graphics 'Olex2 1.5 (Dolomanov et al., 2009)'
_computing_publication_material 'Olex2 1.5 (Dolomanov et al., 2009)'
_computing_structure_refinement 'ShelXL 2018/3 (Sheldrick, 2015)'
_computing_structure_solution 'ShelXT 2018/2 (Sheldrick, 2015)'
_diffrn_ambient_environment N~2~
_diffrn_ambient_temperature 140.00(10)
_diffrn_detector 'Hybrid Pixel Array Detector'
_diffrn_detector_area_resol_mean 10.0000
_diffrn_detector_type 'HyPix-Arc 150'
_diffrn_measured_fraction_theta_full 1.000
_diffrn_measured_fraction_theta_max 0.980
_diffrn_measurement_details
;
List of Runs (angles in degrees, time in seconds):

  # Type    Start    End  Width  t~exp~   \w     \q     \k     \f   Frames
#--------------------------------------------------------------------------
  1  \w     44.00  79.00   0.50    0.50    --   40.00  72.00 -70.70   70
  2  \w     46.00  82.00   0.50    0.50    --   44.00  75.00  68.51   72
  3  \w     48.00  83.00   0.50    0.50    --   44.00  72.00-151.78   70
  4  \w     59.00  94.00   0.50    0.50    --   52.00  64.00 151.95   70
  5  \w     10.00  37.00   0.50    0.50    --   59.56 -30.00  90.00   54
  6  \w   -110.00 -73.00   0.50    0.50    --  -64.00 -50.00 -15.19   74
  7  \w   -115.00 -77.00   0.50    0.50    --  -68.00 -44.00   7.42   76
  8  \w   -116.00 -78.00   0.50    0.50    --  -68.00 -42.00  59.71   76
  9  \w   -114.00 -77.00   0.50    0.50    --  -68.00 -52.00-166.72   74
 10  \w   -115.00 -77.00   0.50    0.50    --  -68.00 -45.00 -55.23   76
 11  \w     32.00  83.00   0.50    1.00    --   71.88 -95.00 -30.00  102
 12  \w     32.00  83.00   0.50    1.00    --   71.88 -95.00 150.00  102
 13  \w   -114.00 -78.00   0.50    0.50    --  -72.00 -65.00 -79.01   72
 14  \w     34.00  84.00   0.50    1.00    --   73.45 -95.00 -60.00  100
 15  \w     34.00  84.00   0.50    1.00    --   73.45 -95.00   0.00  100
 16  \w   -107.00 -30.00   0.50    1.00    --  -75.95 125.00  60.00  154
 17  \w   -107.00 -30.00   0.50    1.00    --  -75.95 125.00-150.00  154
 18  \w   -115.00 -79.00   0.50    1.00    --  -76.55 -74.00-120.21   72
 19  \w   -114.00 -79.00   0.50    1.00    --  -76.55 -75.00  57.11   70
 20  \w   -118.00 -83.00   0.50    1.00    --  -76.55 -66.00 145.35   70
 21  \w   -123.00 -86.00   0.50    1.00    --  -76.55 -49.00 158.90   74
 22  \w   -122.00 -85.00   0.50    1.00    --  -76.55 -52.00 105.73   74
 23  \w     41.00  92.00   0.50    1.00    --   81.22 -95.00-150.00  102
 24  \w     79.00 127.00   0.50    1.00    --   81.22 125.00 150.00   96
 25  \w     79.00 127.00   0.50    1.00    --   81.22 125.00 -60.00   96
 26  \w     41.00  92.00   0.50    1.00    --   81.22 -95.00  90.00  102
 27  \w     35.00 112.00   0.50    1.00    --   81.22-125.00-150.00  154
 28  \w     79.00 127.00   0.50    1.00    --   81.22 125.00-120.00   96
 29  \w     35.00 112.00   0.50    1.00    --   81.22-125.00 120.00  154
 30  \w     79.00 127.00   0.50    1.00    --   81.22 125.00  30.00   96
 31  \w     79.00 127.00   0.50    1.00    --   81.22 125.00   0.00   96
 32  \w     35.00 112.00   0.50    1.00    --   81.22-125.00  30.00  154
 33  \w     35.00 112.00   0.50    1.00    --   81.22-125.00  60.00  154
 34  \w     35.00 112.00   0.50    1.00    --   81.22-125.00 -60.00  154
 35  \w     35.00 112.00   0.50    1.00    --   81.22-125.00 -90.00  154
 36  \w     79.00 127.00   0.50    1.00    --   81.22 125.00  90.00   96
 37  \w     -6.00  21.00   0.50    0.50    --    8.00 100.00 -57.06   54
 38  \w     11.00  40.00   0.50    0.50    --   20.00  92.00  63.14   58
 39  \w     12.00  41.00   0.50    0.50    --   20.00  91.00 159.62   58
 40  \w     15.00  42.00   0.50    0.50    --   20.00  87.00-151.50   54
 41  \w     34.00  70.00   0.50    0.50    --   32.00  76.00 -13.71   72
 42  \w     47.00  83.00   0.50    0.50    --   44.00  74.00 111.77   72
 43  \w     10.00  37.00   0.50    0.50    --   59.56 -30.00  30.00   54
 44  \w   -116.00 -79.00   0.50    0.50    --  -68.00 -40.00-133.38   74
 45  \w   -122.00 -74.00   0.50    1.00    --  -75.95-125.00 -90.00   96
 46  \w   -122.00 -74.00   0.50    1.00    --  -75.95-125.00  60.00   96
 47  \w   -114.00 -78.00   0.50    1.00    --  -76.55 -77.00 -37.17   72
 48  \w     79.00 127.00   0.50    1.00    --   81.22 125.00  60.00   96
;
_diffrn_measurement_device 'four-circle diffractometer'
_diffrn_measurement_device_type 'XtaLAB Synergy R, DW system, HyPix-Arc 150'
_diffrn_measurement_method '\w scans'
_diffrn_orient_matrix_type 'CrysAlisPro convention (1999,Acta A55,543-557)'
_diffrn_orient_matrix_UB_11 -0.0259823000
_diffrn_orient_matrix_UB_12 -0.0055018000
_diffrn_orient_matrix_UB_13 0.0628654000
_diffrn_orient_matrix_UB_21 -0.0016694000
_diffrn_orient_matrix_UB_22 -0.1749517000
_diffrn_orient_matrix_UB_23 -0.0058015000
_diffrn_orient_matrix_UB_31 0.0378090000
_diffrn_orient_matrix_UB_32 -0.0114618000
_diffrn_orient_matrix_UB_33 0.0591457000
_diffrn_radiation_monochromator mirror
_diffrn_radiation_probe x-ray
_diffrn_radiation_type 'Cu K\a'
_diffrn_radiation_wavelength 1.54184
_diffrn_reflns_av_R_equivalents 0.0556
_diffrn_reflns_av_unetI/netI 0.0317
_diffrn_reflns_Laue_measured_fraction_full 1.000
_diffrn_reflns_Laue_measured_fraction_max 0.980
_diffrn_reflns_limit_h_max 42
_diffrn_reflns_limit_h_min -40
_diffrn_reflns_limit_k_max 10
_diffrn_reflns_limit_k_min -10
_diffrn_reflns_limit_l_max 22
_diffrn_reflns_limit_l_min -22
_diffrn_reflns_number 45625
_diffrn_reflns_point_group_measured_fraction_full 1.000
_diffrn_reflns_point_group_measured_fraction_max 0.980
_diffrn_reflns_theta_full 67.684
_diffrn_reflns_theta_max 75.533
_diffrn_reflns_theta_min 2.633
_diffrn_source 'Rotating-anode X-ray tube'
_diffrn_source_type 'Rigaku (Cu) X-ray Source'
_exptl_absorpt_coefficient_mu 10.238
_exptl_absorpt_correction_T_max 1.000
_exptl_absorpt_correction_T_min 0.218
_exptl_absorpt_correction_type gaussian
_exptl_absorpt_process_details
;
CrysAlisPro 1.171.41.120a (Rigaku Oxford Diffraction, 2021)
Numerical absorption correction based on Gaussian integration over
a multifaceted crystal model.
Empirical absorption correction using spherical harmonics
as implemented in SCALE3 ABSPACK scaling algorithm
;
_exptl_crystal_colour 'clear intense yellow'
_exptl_crystal_density_diffrn 1.852
_exptl_crystal_description plate
_exptl_crystal_F_000 2880
_exptl_crystal_size_max 0.16
_exptl_crystal_size_mid 0.15
_exptl_crystal_size_min 0.01
_refine_diff_density_max 2.376
_refine_diff_density_min -2.012
_refine_diff_density_rms 0.152
_refine_ls_extinction_coef 0.000052(9)
_refine_ls_extinction_expression Fc^*^=kFc[1+0.001xFc^2^\l^3^/sin(2\q)]^-1/4^
_refine_ls_extinction_method 'SHELXL-2018/3 (Sheldrick 2018)'
_refine_ls_goodness_of_fit_ref 1.057
_refine_ls_hydrogen_treatment constr
_refine_ls_matrix_type full
_refine_ls_number_parameters 381
_refine_ls_number_reflns 5386
_refine_ls_number_restraints 0
_refine_ls_restrained_S_all 1.057
_refine_ls_R_factor_all 0.0503
_refine_ls_R_factor_gt 0.0424
_refine_ls_shift/su_max 0.001
_refine_ls_shift/su_mean 0.000
_refine_ls_structure_factor_coef Fsqd
_refine_ls_weighting_details 'w=1/[\s^2^(Fo^2^)+(0.0582P)^2^+46.2447P] where P=(Fo^2^+2Fc^2^)/3'
_refine_ls_weighting_scheme calc
_refine_ls_wR_factor_gt 0.1092
_refine_ls_wR_factor_ref 0.1133
_reflns_Friedel_coverage 0.000
_reflns_number_gt 4613
_reflns_number_total 5386
_reflns_threshold_expression 'I > 2\s(I)'
_cod_data_source_file d2sc02808e3.cif
_cod_data_source_block ag360
_cod_depositor_comments
;
The following automatic conversions were performed:

data item '_exptl_absorpt_correction_type' value 'Gaussian' was
changed to 'gaussian' in accordance with the
/home/data/users/saulius/crontab/automatic-downloads/rss-feeds/RSC/lib/dictionaries/cif_core.dic
dictionary named 'cif_core.dic' version 2.4.2 last updated on
2011-04-26.

Automatic conversion script
Id: cif_fix_values 7556 2019-12-06 15:28:31Z antanas 
;
_cod_original_cell_volume 5312.07(16)
_cod_database_code 1567509
_shelx_shelxl_version_number 2018/3
_audit_contact_author 'Farzaneh Fadaei Tirani'
_chemical_oxdiff_formula 'C34 H22 F4 Ir N3'
_shelx_space_group_comment
;
The symmetry employed for this shelxl refinement is uniquely defined
by the following loop, which should always be used as a source of
symmetry information in preference to the above space-group names.
They are only intended as comments.
;
_shelx_estimated_absorpt_t_max 0.905
_shelx_estimated_absorpt_t_min 0.291
_olex2_refinement_description
;
1. Fixed Uiso
 At 1.2 times of:
  All C(H) groups
 At 1.5 times of:
  All C(H,H,H) groups
2.a Aromatic/amide H refined with riding coordinates:
 C1(H1), C2(H2), C3(H3), C4(H4), C8(H8), C10(H10), C12(H12), C13(H13),
 C14(H14), C15(H15), C19(H19), C21(H21), C23(H23), C24(H24), C25(H25), C26(H26),
  C29(H29), C30(H30), C32(H32)
2.b Idealised Me refined as rotating group:
 C34(H34A,H34B,H34C)
;
_olex2_submission_special_instructions 'No special instructions were received'
_oxdiff_exptl_absorpt_empirical_details
;
Empirical correction (ABSPACK) includes:
- Absorption correction using spherical harmonics
- Frame scaling
- Detector area scaling
- B-factor correction
;
_oxdiff_exptl_absorpt_empirical_full_max 2.682
_oxdiff_exptl_absorpt_empirical_full_min 0.383

loop_
_space_group_symop_operation_xyz
'x, y, z'
'-x, y, -z+1/2'
'x+1/2, y+1/2, z'
'-x+1/2, y+1/2, -z+1/2'
'-x, -y, -z'
'x, -y, z-1/2'
'-x+1/2, -y+1/2, -z'
'x+1/2, -y+1/2, z-1/2'

loop_
_atom_site_label
_atom_site_type_symbol
_atom_site_fract_x
_atom_site_fract_y
_atom_site_fract_z
_atom_site_U_iso_or_equiv
_atom_site_adp_type
_atom_site_occupancy
_atom_site_site_symmetry_order
_atom_site_calc_flag
_atom_site_refinement_flags_posn
_atom_site_refinement_flags_adp
_atom_site_refinement_flags_occupancy
_atom_site_disorder_assembly
_atom_site_disorder_group
Ir1 Ir 0.63474(2) 0.55324(3) 0.55746(2) 0.03201(12) Uani 1 1 d . . . . .
F1 F 0.50603(14) 0.6504(7) 0.3586(3) 0.0760(15) Uani 1 1 d . . . . .
F2 F 0.51032(14) 0.1733(6) 0.4744(3) 0.0727(14) Uani 1 1 d . . . . .
F3 F 0.77672(12) 0.4576(5) 0.4718(3) 0.0599(12) Uani 1 1 d . . . . .
F4 F 0.67104(14) 0.2168(6) 0.3200(2) 0.0604(12) Uani 1 1 d . . . . .
N1 N 0.61984(15) 0.7347(7) 0.4888(3) 0.0384(12) Uani 1 1 d . . . . .
N2 N 0.69276(14) 0.6313(6) 0.6038(3) 0.0346(11) Uani 1 1 d . . . . .
N3 N 0.64033(15) 0.3754(6) 0.6322(3) 0.0371(12) Uani 1 1 d . . . . .
C1 C 0.6417(2) 0.8612(9) 0.4895(4) 0.0446(16) Uani 1 1 d . . . . .
H1 H 0.667129 0.862014 0.520153 0.054 Uiso 1 1 calc R U . . .
C2 C 0.6301(2) 0.9904(10) 0.4488(4) 0.0524(18) Uani 1 1 d . . . . .
H2 H 0.646869 1.077332 0.450831 0.063 Uiso 1 1 calc R U . . .
C3 C 0.5929(3) 0.9884(11) 0.4048(5) 0.060(2) Uani 1 1 d . . . . .
H3 H 0.583687 1.074708 0.375339 0.072 Uiso 1 1 calc R U . . .
C4 C 0.5690(2) 0.8597(10) 0.4039(4) 0.0528(19) Uani 1 1 d . . . . .
H4 H 0.543160 0.859430 0.374904 0.063 Uiso 1 1 calc R U . . .
C5 C 0.58283(19) 0.7308(9) 0.4452(3) 0.0416(15) Uani 1 1 d . . . . .
C6 C 0.56223(19) 0.5880(9) 0.4502(4) 0.0417(16) Uani 1 1 d . . . . .
C7 C 0.5256(2) 0.5462(9) 0.4087(4) 0.0453(16) Uani 1 1 d . . . . .
C8 C 0.5078(2) 0.4111(10) 0.4156(4) 0.0510(19) Uani 1 1 d . . . . .
H8 H 0.482722 0.387143 0.386914 0.061 Uiso 1 1 calc R U . . .
C9 C 0.5277(2) 0.3088(9) 0.4660(4) 0.0480(18) Uani 1 1 d . . . . .
C10 C 0.56428(18) 0.3397(9) 0.5094(4) 0.0426(15) Uani 1 1 d . . . . .
H10 H 0.576967 0.265900 0.543512 0.051 Uiso 1 1 calc R U . . .
C11 C 0.58190(17) 0.4796(8) 0.5020(3) 0.0357(14) Uani 1 1 d . . . . .
C12 C 0.69990(19) 0.7218(8) 0.6651(4) 0.0416(15) Uani 1 1 d . . . . .
H12 H 0.678482 0.745988 0.691233 0.050 Uiso 1 1 calc R U . . .
C13 C 0.7372(2) 0.7803(9) 0.6910(4) 0.0498(18) Uani 1 1 d . . . . .
H13 H 0.741493 0.844557 0.733871 0.060 Uiso 1 1 calc R U . . .
C14 C 0.7680(2) 0.7431(10) 0.6532(4) 0.0526(19) Uani 1 1 d . . . . .
H14 H 0.793823 0.783832 0.668936 0.063 Uiso 1 1 calc R U . . .
C15 C 0.7613(2) 0.6471(10) 0.5926(4) 0.0491(17) Uani 1 1 d . . . . .
H15 H 0.782873 0.618244 0.567811 0.059 Uiso 1 1 calc R U . . .
C16 C 0.72333(18) 0.5913(8) 0.5669(4) 0.0378(14) Uani 1 1 d . . . . .
C17 C 0.71094(18) 0.4920(8) 0.5016(4) 0.0377(14) Uani 1 1 d . . . . .
C18 C 0.7368(2) 0.4308(9) 0.4560(4) 0.0455(16) Uani 1 1 d . . . . .
C19 C 0.7244(2) 0.3398(9) 0.3952(4) 0.0456(16) Uani 1 1 d . . . . .
H19 H 0.742680 0.298452 0.365629 0.055 Uiso 1 1 calc R U . . .
C20 C 0.6840(2) 0.3112(9) 0.3791(4) 0.0450(16) Uani 1 1 d . . . . .
C21 C 0.65663(19) 0.3704(8) 0.4204(3) 0.0402(15) Uani 1 1 d . . . . .
H21 H 0.629017 0.350297 0.406132 0.048 Uiso 1 1 calc R U . . .
C22 C 0.66984(17) 0.4611(7) 0.4842(3) 0.0339(13) Uani 1 1 d . . . . .
C23 C 0.6599(2) 0.2468(8) 0.6242(4) 0.0428(15) Uani 1 1 d . . . . .
H23 H 0.674054 0.238227 0.582862 0.051 Uiso 1 1 calc R U . . .
C24 C 0.6607(2) 0.1242(10) 0.6734(4) 0.0543(19) Uani 1 1 d . . . . .
H24 H 0.674420 0.032828 0.665413 0.065 Uiso 1 1 calc R U . . .
C25 C 0.6407(2) 0.1404(10) 0.7344(4) 0.0525(18) Uani 1 1 d . . . . .
H25 H 0.640605 0.059169 0.769255 0.063 Uiso 1 1 calc R U . . .
C26 C 0.6210(2) 0.2731(9) 0.7446(4) 0.0501(18) Uani 1 1 d . . . . .
H26 H 0.607385 0.284092 0.786541 0.060 Uiso 1 1 calc R U . . .
C27 C 0.62091(18) 0.3917(9) 0.6934(4) 0.0399(15) Uani 1 1 d . . . . .
C28 C 0.60053(18) 0.5391(8) 0.6982(3) 0.0369(14) Uani 1 1 d . . . . .
C29 C 0.5785(2) 0.5787(9) 0.7538(4) 0.0432(16) Uani 1 1 d . . . . .
H29 H 0.576318 0.509067 0.793289 0.052 Uiso 1 1 calc R U . . .
C30 C 0.55991(19) 0.7170(9) 0.7525(4) 0.0452(17) Uani 1 1 d . . . . .
H30 H 0.543992 0.740964 0.789882 0.054 Uiso 1 1 calc R U . . .
C31 C 0.56413(18) 0.8225(9) 0.6972(4) 0.0437(16) Uani 1 1 d . . . . .
C32 C 0.58630(17) 0.7834(8) 0.6417(4) 0.0391(14) Uani 1 1 d . . . . .
H32 H 0.589300 0.855983 0.603916 0.047 Uiso 1 1 calc R U . . .
C33 C 0.60430(16) 0.6417(8) 0.6395(3) 0.0343(13) Uani 1 1 d . . . . .
C34 C 0.5431(2) 0.9732(10) 0.6933(5) 0.061(2) Uani 1 1 d . . . . .
H34A H 0.514290 0.956311 0.689304 0.092 Uiso 1 1 calc R U . . .
H34B H 0.548659 1.029717 0.649241 0.092 Uiso 1 1 calc R U . . .
H34C H 0.552466 1.031911 0.738816 0.092 Uiso 1 1 calc R U . . .

loop_
_atom_site_aniso_label
_atom_site_aniso_U_11
_atom_site_aniso_U_22
_atom_site_aniso_U_33
_atom_site_aniso_U_23
_atom_site_aniso_U_13
_atom_site_aniso_U_12
Ir1 0.01875(15) 0.04958(18) 0.02716(15) 0.00003(11) 0.00189(9) -0.00157(10)
F1 0.050(3) 0.108(4) 0.064(3) -0.002(3) -0.012(2) 0.003(3)
F2 0.048(3) 0.079(3) 0.089(4) -0.012(3) 0.004(2) -0.023(2)
F3 0.029(2) 0.079(3) 0.075(3) -0.009(2) 0.019(2) -0.006(2)
F4 0.064(3) 0.077(3) 0.043(2) -0.018(2) 0.016(2) -0.007(2)
N1 0.025(2) 0.058(3) 0.034(3) -0.003(2) 0.007(2) 0.002(2)
N2 0.022(2) 0.049(3) 0.031(2) 0.002(2) -0.0020(19) -0.003(2)
N3 0.026(3) 0.048(3) 0.037(3) 0.002(2) 0.002(2) -0.005(2)
C1 0.036(3) 0.060(4) 0.040(3) 0.004(3) 0.012(3) -0.002(3)
C2 0.045(4) 0.061(5) 0.052(4) 0.003(4) 0.010(3) -0.001(4)
C3 0.065(5) 0.062(5) 0.053(5) 0.010(4) 0.008(4) 0.013(4)
C4 0.042(4) 0.069(5) 0.044(4) 0.001(4) -0.002(3) 0.013(4)
C5 0.029(3) 0.065(4) 0.030(3) 0.001(3) 0.002(2) 0.007(3)
C6 0.025(3) 0.066(4) 0.034(3) -0.006(3) 0.003(3) 0.005(3)
C7 0.028(3) 0.070(5) 0.037(3) -0.007(3) 0.001(3) 0.002(3)
C8 0.025(3) 0.080(6) 0.046(4) -0.018(4) 0.000(3) -0.004(3)
C9 0.032(3) 0.061(5) 0.054(4) -0.017(3) 0.016(3) -0.012(3)
C10 0.028(3) 0.057(4) 0.043(3) -0.006(3) 0.007(3) -0.009(3)
C11 0.023(3) 0.057(4) 0.026(3) -0.005(3) 0.004(2) 0.003(3)
C12 0.027(3) 0.060(4) 0.037(3) -0.003(3) 0.003(3) -0.005(3)
C13 0.039(4) 0.070(5) 0.037(3) -0.004(3) -0.003(3) -0.008(3)
C14 0.026(3) 0.076(5) 0.052(4) -0.005(4) -0.006(3) -0.006(3)
C15 0.027(3) 0.069(5) 0.051(4) 0.002(4) 0.006(3) -0.006(3)
C16 0.020(3) 0.052(4) 0.041(3) 0.006(3) 0.006(2) -0.002(3)
C17 0.025(3) 0.053(4) 0.034(3) 0.000(3) 0.005(2) 0.003(3)
C18 0.031(3) 0.059(4) 0.048(4) 0.008(3) 0.010(3) 0.001(3)
C19 0.037(4) 0.056(4) 0.046(4) -0.003(3) 0.015(3) 0.001(3)
C20 0.051(4) 0.054(4) 0.029(3) -0.003(3) 0.006(3) -0.002(3)
C21 0.029(3) 0.059(4) 0.031(3) -0.004(3) 0.002(2) 0.000(3)
C22 0.021(3) 0.049(4) 0.033(3) 0.004(3) 0.007(2) 0.005(2)
C23 0.038(4) 0.049(4) 0.041(3) -0.001(3) 0.004(3) 0.001(3)
C24 0.051(4) 0.053(4) 0.057(4) 0.002(4) 0.002(4) 0.001(4)
C25 0.045(4) 0.063(5) 0.048(4) 0.015(4) 0.001(3) -0.006(4)
C26 0.040(4) 0.069(5) 0.039(4) 0.006(3) 0.001(3) -0.010(4)
C27 0.026(3) 0.061(4) 0.032(3) 0.003(3) 0.000(2) -0.012(3)
C28 0.024(3) 0.062(4) 0.025(3) 0.000(3) 0.004(2) -0.009(3)
C29 0.033(3) 0.063(5) 0.033(3) -0.001(3) 0.002(3) -0.010(3)
C30 0.030(3) 0.069(5) 0.037(3) -0.015(3) 0.008(3) -0.006(3)
C31 0.026(3) 0.062(4) 0.042(4) -0.012(3) 0.002(3) -0.003(3)
C32 0.023(3) 0.058(4) 0.035(3) -0.005(3) 0.004(2) -0.005(3)
C33 0.016(3) 0.054(4) 0.033(3) -0.006(3) 0.004(2) -0.006(2)
C34 0.047(5) 0.075(6) 0.066(5) -0.018(4) 0.019(4) -0.002(4)

loop_
_atom_type_symbol
_atom_type_description
_atom_type_scat_dispersion_real
_atom_type_scat_dispersion_imag
_atom_type_scat_source
C C 0.0181 0.0091 'International Tables Vol C Tables 4.2.6.8 and 6.1.1.4'
H H 0.0000 0.0000 'International Tables Vol C Tables 4.2.6.8 and 6.1.1.4'
F F 0.0727 0.0534 'International Tables Vol C Tables 4.2.6.8 and 6.1.1.4'
Ir Ir -4.7710 6.5667 'International Tables Vol C Tables 4.2.6.8 and 6.1.1.4'
N N 0.0311 0.0180 'International Tables Vol C Tables 4.2.6.8 and 6.1.1.4'

loop_
_exptl_crystal_face_index_h
_exptl_crystal_face_index_k
_exptl_crystal_face_index_l
_exptl_crystal_face_perp_dist
1 0 0 0.0555
-1 0 0 0.0941
0 0 1 0.0592
1 0 -2 0.0832
2 0 -1 0.0819
-2 0 1 0.1057
0 1 0 0.0038
0 -1 0 0.0085
-1 0 -1 0.1177
1 0 1 0.0679

loop_
_geom_angle_atom_site_label_1
_geom_angle_atom_site_label_2
_geom_angle_atom_site_label_3
_geom_angle
_geom_angle_site_symmetry_1
_geom_angle_site_symmetry_3
_geom_angle_publ_flag
N1 Ir1 N2 96.6(2) . . ?
N1 Ir1 N3 170.1(2) . . ?
N1 Ir1 C22 91.8(2) . . ?
N1 Ir1 C33 92.1(2) . . ?
N3 Ir1 N2 90.1(2) . . ?
N3 Ir1 C22 96.8(2) . . ?
N3 Ir1 C33 79.8(2) . . ?
C11 Ir1 N1 80.3(2) . . ?
C11 Ir1 N2 173.5(2) . . ?
C11 Ir1 N3 93.8(2) . . ?
C11 Ir1 C22 96.5(2) . . ?
C11 Ir1 C33 88.3(2) . . ?
C22 Ir1 N2 77.7(2) . . ?
C22 Ir1 C33 174.3(2) . . ?
C33 Ir1 N2 97.6(2) . . ?
C1 N1 Ir1 124.1(4) . . ?
C1 N1 C5 118.9(6) . . ?
C5 N1 Ir1 116.6(5) . . ?
C12 N2 Ir1 123.2(4) . . ?
C12 N2 C16 119.8(5) . . ?
C16 N2 Ir1 117.0(4) . . ?
C23 N3 Ir1 124.8(5) . . ?
C23 N3 C27 119.0(6) . . ?
C27 N3 Ir1 116.1(5) . . ?
N1 C1 H1 117.7 . . ?
N1 C1 C2 124.6(7) . . ?
C2 C1 H1 117.7 . . ?
C1 C2 H2 121.4 . . ?
C1 C2 C3 117.2(8) . . ?
C3 C2 H2 121.4 . . ?
C2 C3 H3 120.1 . . ?
C2 C3 C4 119.8(8) . . ?
C4 C3 H3 120.1 . . ?
C3 C4 H4 119.8 . . ?
C3 C4 C5 120.4(7) . . ?
C5 C4 H4 119.8 . . ?
N1 C5 C4 119.1(7) . . ?
N1 C5 C6 113.2(6) . . ?
C4 C5 C6 127.6(6) . . ?
C7 C6 C5 126.4(7) . . ?
C7 C6 C11 117.6(7) . . ?
C11 C6 C5 116.0(6) . . ?
F1 C7 C6 118.3(7) . . ?
C8 C7 F1 117.9(6) . . ?
C8 C7 C6 123.8(7) . . ?
C7 C8 H8 121.5 . . ?
C7 C8 C9 117.1(6) . . ?
C9 C8 H8 121.5 . . ?
F2 C9 C8 118.2(6) . . ?
F2 C9 C10 118.6(7) . . ?
C8 C9 C10 123.2(7) . . ?
C9 C10 H10 120.6 . . ?
C11 C10 C9 118.9(7) . . ?
C11 C10 H10 120.6 . . ?
C6 C11 Ir1 113.6(5) . . ?
C10 C11 Ir1 127.0(5) . . ?
C10 C11 C6 119.4(6) . . ?
N2 C12 H12 118.9 . . ?
N2 C12 C13 122.3(6) . . ?
C13 C12 H12 118.9 . . ?
C12 C13 H13 120.9 . . ?
C14 C13 C12 118.3(7) . . ?
C14 C13 H13 120.9 . . ?
C13 C14 H14 120.1 . . ?
C15 C14 C13 119.8(6) . . ?
C15 C14 H14 120.1 . . ?
C14 C15 H15 119.6 . . ?
C14 C15 C16 120.8(7) . . ?
C16 C15 H15 119.6 . . ?
N2 C16 C15 119.0(6) . . ?
N2 C16 C17 113.4(5) . . ?
C15 C16 C17 127.6(6) . . ?
C18 C17 C16 124.7(6) . . ?
C18 C17 C22 119.0(6) . . ?
C22 C17 C16 116.3(6) . . ?
F3 C18 C17 120.4(6) . . ?
F3 C18 C19 116.1(6) . . ?
C19 C18 C17 123.5(6) . . ?
C18 C19 H19 121.8 . . ?
C18 C19 C20 116.5(6) . . ?
C20 C19 H19 121.8 . . ?
F4 C20 C19 117.6(6) . . ?
F4 C20 C21 119.2(6) . . ?
C21 C20 C19 123.2(6) . . ?
C20 C21 H21 120.1 . . ?
C20 C21 C22 119.7(6) . . ?
C22 C21 H21 120.1 . . ?
C17 C22 Ir1 115.4(5) . . ?
C17 C22 C21 118.0(6) . . ?
C21 C22 Ir1 126.6(4) . . ?
N3 C23 H23 118.4 . . ?
N3 C23 C24 123.2(7) . . ?
C24 C23 H23 118.4 . . ?
C23 C24 H24 121.2 . . ?
C25 C24 C23 117.6(8) . . ?
C25 C24 H24 121.2 . . ?
C24 C25 H25 119.9 . . ?
C26 C25 C24 120.1(7) . . ?
C26 C25 H25 119.9 . . ?
C25 C26 H26 120.0 . . ?
C25 C26 C27 119.9(7) . . ?
C27 C26 H26 120.0 . . ?
N3 C27 C26 120.1(7) . . ?
N3 C27 C28 115.1(6) . . ?
C26 C27 C28 124.8(6) . . ?
C29 C28 C27 124.9(6) . . ?
C29 C28 C33 120.3(7) . . ?
C33 C28 C27 114.8(6) . . ?
C28 C29 H29 119.6 . . ?
C30 C29 C28 120.7(7) . . ?
C30 C29 H29 119.6 . . ?
C29 C30 H30 119.8 . . ?
C29 C30 C31 120.4(6) . . ?
C31 C30 H30 119.8 . . ?
C30 C31 C34 121.4(7) . . ?
C32 C31 C30 118.9(7) . . ?
C32 C31 C34 119.6(7) . . ?
C31 C32 H32 118.9 . . ?
C31 C32 C33 122.2(7) . . ?
C33 C32 H32 118.9 . . ?
C28 C33 Ir1 114.0(5) . . ?
C32 C33 Ir1 128.6(5) . . ?
C32 C33 C28 117.3(6) . . ?
C31 C34 H34A 109.5 . . ?
C31 C34 H34B 109.5 . . ?
C31 C34 H34C 109.5 . . ?
H34A C34 H34B 109.5 . . ?
H34A C34 H34C 109.5 . . ?
H34B C34 H34C 109.5 . . ?

loop_
_geom_bond_atom_site_label_1
_geom_bond_atom_site_label_2
_geom_bond_distance
_geom_bond_site_symmetry_2
_geom_bond_publ_flag
Ir1 N1 2.032(6) . ?
Ir1 N2 2.132(5) . ?
Ir1 N3 2.053(5) . ?
Ir1 C11 2.021(6) . ?
Ir1 C22 2.076(6) . ?
Ir1 C33 2.082(6) . ?
F1 C7 1.381(9) . ?
F2 C9 1.347(9) . ?
F3 C18 1.363(8) . ?
F4 C20 1.368(8) . ?
N1 C1 1.336(9) . ?
N1 C5 1.377(8) . ?
N2 C12 1.351(8) . ?
N2 C16 1.363(8) . ?
N3 C23 1.329(9) . ?
N3 C27 1.378(8) . ?
C1 H1 0.9500 . ?
C1 C2 1.374(11) . ?
C2 H2 0.9500 . ?
C2 C3 1.385(11) . ?
C3 H3 0.9500 . ?
C3 C4 1.388(12) . ?
C4 H4 0.9500 . ?
C4 C5 1.396(10) . ?
C5 C6 1.445(10) . ?
C6 C7 1.400(9) . ?
C6 C11 1.425(9) . ?
C7 C8 1.345(11) . ?
C8 H8 0.9500 . ?
C8 C9 1.378(11) . ?
C9 C10 1.389(9) . ?
C10 H10 0.9500 . ?
C10 C11 1.382(10) . ?
C12 H12 0.9500 . ?
C12 C13 1.380(9) . ?
C13 H13 0.9500 . ?
C13 C14 1.372(10) . ?
C14 H14 0.9500 . ?
C14 C15 1.371(11) . ?
C15 H15 0.9500 . ?
C15 C16 1.390(9) . ?
C16 C17 1.473(9) . ?
C17 C18 1.400(10) . ?
C17 C22 1.409(8) . ?
C18 C19 1.369(10) . ?
C19 H19 0.9500 . ?
C19 C20 1.383(10) . ?
C20 C21 1.380(9) . ?
C21 H21 0.9500 . ?
C21 C22 1.413(9) . ?
C23 H23 0.9500 . ?
C23 C24 1.392(10) . ?
C24 H24 0.9500 . ?
C24 C25 1.388(11) . ?
C25 H25 0.9500 . ?
C25 C26 1.370(11) . ?
C26 H26 0.9500 . ?
C26 C27 1.391(10) . ?
C27 C28 1.476(10) . ?
C28 C29 1.386(9) . ?
C28 C33 1.410(9) . ?
C29 H29 0.9500 . ?
C29 C30 1.367(10) . ?
C30 H30 0.9500 . ?
C30 C31 1.385(10) . ?
C31 C32 1.385(9) . ?
C31 C34 1.501(11) . ?
C32 H32 0.9500 . ?
C32 C33 1.390(9) . ?
C34 H34A 0.9800 . ?
C34 H34B 0.9800 . ?
C34 H34C 0.9800 . ?

loop_
_geom_torsion_atom_site_label_1
_geom_torsion_atom_site_label_2
_geom_torsion_atom_site_label_3
_geom_torsion_atom_site_label_4
_geom_torsion
_geom_torsion_site_symmetry_1
_geom_torsion_site_symmetry_2
_geom_torsion_site_symmetry_3
_geom_torsion_site_symmetry_4
_geom_torsion_publ_flag
Ir1 N1 C1 C2 -173.2(6) . . . . ?
Ir1 N1 C5 C4 172.3(5) . . . . ?
Ir1 N1 C5 C6 -6.2(7) . . . . ?
Ir1 N2 C12 C13 -175.1(5) . . . . ?
Ir1 N2 C16 C15 176.3(5) . . . . ?
Ir1 N2 C16 C17 -2.9(7) . . . . ?
Ir1 N3 C23 C24 -175.3(5) . . . . ?
Ir1 N3 C27 C26 176.0(5) . . . . ?
Ir1 N3 C27 C28 -3.0(7) . . . . ?
F1 C7 C8 C9 -179.8(6) . . . . ?
F2 C9 C10 C11 -178.8(6) . . . . ?
F3 C18 C19 C20 179.6(6) . . . . ?
F4 C20 C21 C22 176.5(6) . . . . ?
N1 C1 C2 C3 0.5(12) . . . . ?
N1 C5 C6 C7 -175.3(6) . . . . ?
N1 C5 C6 C11 3.8(8) . . . . ?
N2 C12 C13 C14 -0.7(11) . . . . ?
N2 C16 C17 C18 -177.6(6) . . . . ?
N2 C16 C17 C22 3.8(9) . . . . ?
N3 C23 C24 C25 -1.6(11) . . . . ?
N3 C27 C28 C29 178.5(6) . . . . ?
N3 C27 C28 C33 -0.5(8) . . . . ?
C1 N1 C5 C4 -1.0(9) . . . . ?
C1 N1 C5 C6 -179.5(6) . . . . ?
C1 C2 C3 C4 0.6(12) . . . . ?
C2 C3 C4 C5 -2.0(12) . . . . ?
C3 C4 C5 N1 2.1(11) . . . . ?
C3 C4 C5 C6 -179.6(7) . . . . ?
C4 C5 C6 C7 6.4(12) . . . . ?
C4 C5 C6 C11 -174.6(7) . . . . ?
C5 N1 C1 C2 -0.4(10) . . . . ?
C5 C6 C7 F1 -1.3(11) . . . . ?
C5 C6 C7 C8 179.7(7) . . . . ?
C5 C6 C11 Ir1 0.3(7) . . . . ?
C5 C6 C11 C10 -179.3(6) . . . . ?
C6 C7 C8 C9 -0.9(11) . . . . ?
C7 C6 C11 Ir1 179.4(5) . . . . ?
C7 C6 C11 C10 -0.2(9) . . . . ?
C7 C8 C9 F2 179.3(6) . . . . ?
C7 C8 C9 C10 0.5(11) . . . . ?
C8 C9 C10 C11 0.0(11) . . . . ?
C9 C10 C11 Ir1 -179.7(5) . . . . ?
C9 C10 C11 C6 -0.2(10) . . . . ?
C11 C6 C7 F1 179.6(6) . . . . ?
C11 C6 C7 C8 0.7(11) . . . . ?
C12 N2 C16 C15 -1.1(10) . . . . ?
C12 N2 C16 C17 179.7(6) . . . . ?
C12 C13 C14 C15 -1.6(12) . . . . ?
C13 C14 C15 C16 2.6(12) . . . . ?
C14 C15 C16 N2 -1.2(11) . . . . ?
C14 C15 C16 C17 177.8(7) . . . . ?
C15 C16 C17 C18 3.3(12) . . . . ?
C15 C16 C17 C22 -175.3(7) . . . . ?
C16 N2 C12 C13 2.1(10) . . . . ?
C16 C17 C18 F3 2.0(11) . . . . ?
C16 C17 C18 C19 -179.4(7) . . . . ?
C16 C17 C22 Ir1 -2.9(8) . . . . ?
C16 C17 C22 C21 178.0(6) . . . . ?
C17 C18 C19 C20 0.9(11) . . . . ?
C18 C17 C22 Ir1 178.4(5) . . . . ?
C18 C17 C22 C21 -0.7(10) . . . . ?
C18 C19 C20 F4 -178.0(6) . . . . ?
C18 C19 C20 C21 0.6(11) . . . . ?
C19 C20 C21 C22 -2.1(11) . . . . ?
C20 C21 C22 Ir1 -176.9(5) . . . . ?
C20 C21 C22 C17 2.1(10) . . . . ?
C22 C17 C18 F3 -179.5(6) . . . . ?
C22 C17 C18 C19 -0.8(11) . . . . ?
C23 N3 C27 C26 -1.8(9) . . . . ?
C23 N3 C27 C28 179.1(5) . . . . ?
C23 C24 C25 C26 0.2(11) . . . . ?
C24 C25 C26 C27 0.3(11) . . . . ?
C25 C26 C27 N3 0.5(10) . . . . ?
C25 C26 C27 C28 179.5(6) . . . . ?
C26 C27 C28 C29 -0.5(10) . . . . ?
C26 C27 C28 C33 -179.5(6) . . . . ?
C27 N3 C23 C24 2.4(10) . . . . ?
C27 C28 C29 C30 -178.5(6) . . . . ?
C27 C28 C33 Ir1 3.7(7) . . . . ?
C27 C28 C33 C32 -178.9(5) . . . . ?
C28 C29 C30 C31 -2.7(10) . . . . ?
C29 C28 C33 Ir1 -175.4(5) . . . . ?
C29 C28 C33 C32 2.0(8) . . . . ?
C29 C30 C31 C32 2.3(9) . . . . ?
C29 C30 C31 C34 178.2(6) . . . . ?
C30 C31 C32 C33 0.3(9) . . . . ?
C31 C32 C33 Ir1 174.6(4) . . . . ?
C31 C32 C33 C28 -2.4(9) . . . . ?
C33 C28 C29 C30 0.5(9) . . . . ?
C34 C31 C32 C33 -175.7(6) . . . . ?

loop_
_exptl_oxdiff_crystal_face_indexfrac_h
_exptl_oxdiff_crystal_face_indexfrac_k
_exptl_oxdiff_crystal_face_indexfrac_l
_exptl_oxdiff_crystal_face_x
_exptl_oxdiff_crystal_face_y
_exptl_oxdiff_crystal_face_z
1.0003 0.0001 0.0002 -0.0260 -0.0017 0.0378
-1.0003 -0.0001 -0.0002 0.0260 0.0017 -0.0378
-0.0011 -0.0021 0.9997 0.0629 -0.0054 0.0591
1.0024 0.0043 -1.9992 -0.1518 0.0092 -0.0804
2.0017 0.0023 -0.9993 -0.1148 0.0021 0.0166
-2.0017 -0.0023 0.9993 0.1148 -0.0021 -0.0166
0.0017 0.9993 0.0027 -0.0054 -0.1748 -0.0112
-0.0017 -0.9993 -0.0027 0.0054 0.1748 0.0112
-0.9992 0.0021 -1.0000 -0.0369 0.0071 -0.0969
0.9992 -0.0021 1.0000 0.0369 -0.0071 0.0969
